data_4135500
loop_
_publ_author_name
'Dong, Yuyang'
'Lund, Colton J.'
'Porter, Gerard J.'
'Clarke, Ryan M.'
'Zheng, Shao-Liang'
'Cundari, Thomas R.'
'Betley, Theodore A.'

_publ_section_title
;
 Enantioselective C-H Amination Catalyzed by Nickel Iminyl Complexes
 Supported by Anionic Bisoxazoline (BOX) Ligands.
;
_journal_issue 2
_journal_name_full 'Journal of the American Chemical Society'
_journal_page_first 817
_journal_page_last 829
_journal_paper_doi 10.1021/jacs.0c09839
_journal_volume 143
_journal_year 2021
_chemical_absolute_configuration rm
_chemical_formula_moiety 'C50 H42 I N3 Ni O2'
_chemical_formula_sum 'C50 H42 I N3 Ni O2'
_chemical_formula_weight 902.47
_space_group_crystal_system monoclinic
_space_group_IT_number 4
_space_group_name_Hall 'P 2yb'
_space_group_name_H-M_alt 'P 1 21 1'
_atom_sites_solution_hydrogens geom
_audit_creation_method SHELXL-2018/3
_cell_angle_alpha 90
_cell_angle_beta 115.112(5)
_cell_angle_gamma 90
_cell_formula_units_Z 2
_cell_length_a 8.8548(7)
_cell_length_b 27.5888(19)
_cell_length_c 9.0559(7)
_cell_measurement_reflns_used 7718
_cell_measurement_temperature 100(2)
_cell_measurement_theta_max 66.340
_cell_measurement_theta_min 3.204
_cell_volume 2003.2(3)
_computing_cell_refinement 'SAINT 8.35A (Bruker-AXS, 2015)'
_computing_data_collection 'APEX3 v2016.1.0 (Bruker-AXS, 2016)'
_computing_data_reduction 'SAINT 8.35A (Bruker-AXS, 2015)'
_computing_molecular_graphics 'Bruker SHELXTL (Sheldrick, 2015)'
_computing_publication_material 'Bruker SHELXTL (Sheldrick, 2015)'
_computing_structure_refinement 'SHELXL-2014/7 (Sheldrick, 2014)'
_computing_structure_solution 'SHELXT-2014 (Sheldrick, 2015)'
_diffrn_ambient_temperature 100(2)
_diffrn_measured_fraction_theta_full 0.977
_diffrn_measured_fraction_theta_max 0.977
_diffrn_measurement_device_type
;
Bruker D8 goniometer with CCD area detector
;
_diffrn_radiation_type CuK\a
_diffrn_radiation_wavelength 1.54178
_diffrn_reflns_av_R_equivalents 0.1133
_diffrn_reflns_av_unetI/netI 0.1062
_diffrn_reflns_Laue_measured_fraction_full 0.977
_diffrn_reflns_Laue_measured_fraction_max 0.977
_diffrn_reflns_limit_h_max 10
_diffrn_reflns_limit_h_min -10
_diffrn_reflns_limit_k_max 31
_diffrn_reflns_limit_k_min -32
_diffrn_reflns_limit_l_max 9
_diffrn_reflns_limit_l_min -10
_diffrn_reflns_number 32660
_diffrn_reflns_point_group_measured_fraction_full 0.906
_diffrn_reflns_point_group_measured_fraction_max 0.906
_diffrn_reflns_theta_full 66.677
_diffrn_reflns_theta_max 66.677
_diffrn_reflns_theta_min 3.204
_diffrn_source 'I/mS microfocus tube'
_exptl_absorpt_coefficient_mu 7.100
_exptl_absorpt_process_details SADBAS
_exptl_crystal_colour maroon
_exptl_crystal_density_diffrn 1.496
_exptl_crystal_description needle
_exptl_crystal_F_000 920
_exptl_crystal_size_max 0.14
_exptl_crystal_size_mid 0.04
_exptl_crystal_size_min 0.04
_refine_diff_density_max 1.218
_refine_diff_density_min -0.722
_refine_diff_density_rms 0.091
_refine_ls_abs_structure_details
;
 Flack x determined using 1900 quotients [(I+)-(I-)]/[(I+)+(I-)]
 (Parsons, Flack and Wagner, Acta Cryst. B69 (2013) 249-259).
;
_refine_ls_abs_structure_Flack 0.001(6)
_refine_ls_extinction_method none
_refine_ls_goodness_of_fit_ref 0.973
_refine_ls_hydrogen_treatment constr
_refine_ls_matrix_type full
_refine_ls_number_parameters 514
_refine_ls_number_reflns 6429
_refine_ls_number_restraints 1
_refine_ls_restrained_S_all 0.973
_refine_ls_R_factor_all 0.0619
_refine_ls_R_factor_gt 0.0477
_refine_ls_shift/su_max 0.000
_refine_ls_shift/su_mean 0.000
_refine_ls_structure_factor_coef Fsqd
_refine_ls_weighting_details 'w=1/[\s^2^(Fo^2^)+(0.0235P)^2^] where P=(Fo^2^+2Fc^2^)/3'
_refine_ls_weighting_scheme calc
_refine_ls_wR_factor_gt 0.0964
_refine_ls_wR_factor_ref 0.1010
_reflns_Friedel_coverage 0.814
_reflns_Friedel_fraction_full 0.832
_reflns_Friedel_fraction_max 0.832
_reflns_number_gt 5344
_reflns_number_total 6429
_reflns_threshold_expression 'I > 2\s(I)'
_cod_data_source_file ja0c09839_si_002.cif
_cod_data_source_block 1
_cod_depositor_comments 'Adding full bibliography for 4135500--4135503.cif.'
_cod_original_sg_symbol_H-M 'P 21'
_cod_database_code 4135500
_shelx_shelxl_version_number 2018/3
_shelx_space_group_comment
;
The symmetry employed for this shelxl refinement is uniquely defined
by the following loop, which should always be used as a source of
symmetry information in preference to the above space-group names.
They are only intended as comments.
;
_shelx_estimated_absorpt_t_min 0.5762
_shelx_estimated_absorpt_t_max 0.7528

loop_
_space_group_symop_operation_xyz
'x, y, z'
'-x, y+1/2, -z'

loop_
_atom_site_label
_atom_site_type_symbol
_atom_site_fract_x
_atom_site_fract_y
_atom_site_fract_z
_atom_site_U_iso_or_equiv
_atom_site_adp_type
_atom_site_occupancy
_atom_site_site_symmetry_order
_atom_site_calc_flag
_atom_site_refinement_flags_posn
_atom_site_refinement_flags_adp
_atom_site_refinement_flags_occupancy
_atom_site_disorder_assembly
_atom_site_disorder_group
I1 I -0.07286(7) 0.55332(2) 0.72637(6) 0.02819(15) Uani 1 1 d . . . . .
Ni1 Ni 0.22656(17) 0.54819(7) 0.74175(15) 0.0227(3) Uani 1 1 d . . . . .
O1 O 0.6699(9) 0.6187(2) 1.0142(7) 0.0308(16) Uani 1 1 d . . . . .
O2 O 0.5316(9) 0.4676(2) 1.1367(8) 0.0302(16) Uani 1 1 d . . . . .
N1 N 0.4139(11) 0.5958(2) 0.8309(9) 0.0250(18) Uani 1 1 d . . . . .
N2 N 0.3365(10) 0.4940(2) 0.8931(9) 0.0223(17) Uani 1 1 d . . . . .
N3 N 0.2333(10) 0.5393(2) 0.5235(9) 0.0233(18) Uani 1 1 d . . . . .
C1 C 0.4440(13) 0.6439(3) 0.7719(11) 0.024(2) Uani 1 1 d . . . . .
H1 H 0.436193 0.639586 0.659232 0.029 Uiso 1 1 calc R U . . .
C2 C 0.6264(12) 0.6549(3) 0.8871(11) 0.028(2) Uani 1 1 d . . . . .
H2A H 0.698895 0.652169 0.829079 0.033 Uiso 1 1 calc R U . . .
H2B H 0.637419 0.687963 0.933138 0.033 Uiso 1 1 calc R U . . .
C3 C 0.5487(12) 0.5851(3) 0.9636(11) 0.023(2) Uani 1 1 d . . . . .
C4 C 0.5819(12) 0.5436(4) 1.0622(11) 0.034(3) Uani 1 1 d . . . . .
H4 H 0.680607 0.542961 1.161104 0.040 Uiso 1 1 calc R U . . .
C5 C 0.4780(13) 0.5036(3) 1.0225(11) 0.026(2) Uani 1 1 d . . . . .
C6 C 0.3988(13) 0.4327(3) 1.0938(12) 0.031(2) Uani 1 1 d . . . . .
H6A H 0.343464 0.435289 1.168261 0.037 Uiso 1 1 calc R U . . .
H6B H 0.442442 0.399380 1.100088 0.037 Uiso 1 1 calc R U . . .
C7 C 0.2746(13) 0.4451(3) 0.9161(11) 0.024(2) Uani 1 1 d . . . . .
H7 H 0.159483 0.448363 0.909753 0.029 Uiso 1 1 calc R U . . .
C8 C 0.3160(14) 0.6846(3) 0.7665(12) 0.023(2) Uani 1 1 d . . . . .
C9 C 0.3275(13) 0.6904(3) 0.9387(11) 0.024(2) Uani 1 1 d . . . . .
C10 C 0.4264(13) 0.7267(3) 1.0464(11) 0.029(2) Uani 1 1 d . . . . .
H10 H 0.489948 0.747885 1.012328 0.035 Uiso 1 1 calc R U . . .
C11 C 0.4323(15) 0.7318(4) 1.1997(12) 0.035(2) Uani 1 1 d . . . . .
H11 H 0.498214 0.756880 1.269000 0.043 Uiso 1 1 calc R U . . .
C12 C 0.3439(14) 0.7011(3) 1.2548(11) 0.032(2) Uani 1 1 d . . . . .
H12 H 0.346582 0.705203 1.360067 0.038 Uiso 1 1 calc R U . . .
C13 C 0.2510(14) 0.6641(3) 1.1528(12) 0.032(2) Uani 1 1 d . . . . .
H13 H 0.190832 0.642458 1.189610 0.038 Uiso 1 1 calc R U . . .
C14 C 0.2446(13) 0.6582(3) 0.9992(12) 0.027(2) Uani 1 1 d . . . . .
H14 H 0.183130 0.631890 0.933316 0.032 Uiso 1 1 calc R U . . .
C15 C 0.1349(15) 0.6735(4) 0.6385(13) 0.024(2) Uani 1 1 d . . . . .
C16 C 0.1087(13) 0.6526(3) 0.4885(11) 0.026(2) Uani 1 1 d . . . . .
H16 H 0.201777 0.643374 0.468597 0.031 Uiso 1 1 calc R U . . .
C17 C -0.0526(14) 0.6451(3) 0.3680(12) 0.030(2) Uani 1 1 d . . . . .
H17 H -0.068454 0.630340 0.267606 0.036 Uiso 1 1 calc R U . . .
C18 C -0.1883(14) 0.6589(4) 0.3939(14) 0.031(3) Uani 1 1 d . . . . .
H18 H -0.298045 0.653322 0.312592 0.038 Uiso 1 1 calc R U . . .
C19 C -0.1638(14) 0.6810(4) 0.5399(12) 0.031(2) Uani 1 1 d . . . . .
H19 H -0.256810 0.691732 0.557331 0.037 Uiso 1 1 calc R U . . .
C20 C -0.0021(14) 0.6875(3) 0.6613(13) 0.030(2) Uani 1 1 d . . . . .
H20 H 0.013057 0.701980 0.761804 0.036 Uiso 1 1 calc R U . . .
C21 C 0.3612(13) 0.7334(3) 0.7044(11) 0.027(2) Uani 1 1 d . . . . .
C22 C 0.2632(15) 0.7740(3) 0.6929(13) 0.036(3) Uani 1 1 d . . . . .
H22 H 0.173501 0.771221 0.723667 0.043 Uiso 1 1 calc R U . . .
C23 C 0.2929(17) 0.8181(4) 0.6382(15) 0.047(3) Uani 1 1 d . . . . .
H23 H 0.225252 0.845311 0.633122 0.057 Uiso 1 1 calc R U . . .
C24 C 0.4221(16) 0.8224(4) 0.5906(13) 0.041(3) Uani 1 1 d . . . . .
H24 H 0.441792 0.852347 0.550204 0.049 Uiso 1 1 calc R U . . .
C25 C 0.5217(14) 0.7827(4) 0.6024(12) 0.037(3) Uani 1 1 d . . . . .
H25 H 0.610934 0.785582 0.570904 0.044 Uiso 1 1 calc R U . . .
C26 C 0.4928(13) 0.7382(4) 0.6601(12) 0.031(2) Uani 1 1 d . . . . .
H26 H 0.563134 0.711310 0.669090 0.037 Uiso 1 1 calc R U . . .
C27 C 0.2759(14) 0.4050(3) 0.7924(12) 0.024(2) Uani 1 1 d . . . . .
C28 C 0.1519(15) 0.4184(3) 0.6133(13) 0.026(3) Uani 1 1 d . . . . .
C29 C 0.1881(14) 0.4072(3) 0.4802(12) 0.031(2) Uani 1 1 d . . . . .
H29 H 0.296129 0.396280 0.497729 0.038 Uiso 1 1 calc R U . . .
C30 C 0.0632(15) 0.4124(4) 0.3218(13) 0.037(3) Uani 1 1 d . . . . .
H30 H 0.086903 0.404303 0.231822 0.045 Uiso 1 1 calc R U . . .
C31 C -0.0929(14) 0.4289(3) 0.2934(12) 0.033(2) Uani 1 1 d . . . . .
H31 H -0.176609 0.431756 0.184969 0.039 Uiso 1 1 calc R U . . .
C32 C -0.1278(14) 0.4413(4) 0.4247(13) 0.028(3) Uani 1 1 d . . . . .
H32 H -0.233460 0.454399 0.406676 0.033 Uiso 1 1 calc R U . . .
C33 C -0.0055(14) 0.4344(3) 0.5833(12) 0.026(2) Uani 1 1 d . . . . .
H33 H -0.031809 0.440982 0.672718 0.031 Uiso 1 1 calc R U . . .
C34 C 0.2079(12) 0.3563(3) 0.8281(11) 0.025(2) Uani 1 1 d . . . . .
C35 C 0.1806(13) 0.3477(3) 0.9654(12) 0.032(2) Uani 1 1 d . . . . .
H35 H 0.202741 0.372666 1.044221 0.038 Uiso 1 1 calc R U . . .
C36 C 0.1203(13) 0.3025(4) 0.9901(13) 0.035(2) Uani 1 1 d . . . . .
H36 H 0.104683 0.296860 1.086249 0.042 Uiso 1 1 calc R U . . .
C37 C 0.0846(13) 0.2669(3) 0.8760(13) 0.035(2) Uani 1 1 d . . . . .
H37 H 0.040496 0.236760 0.890146 0.041 Uiso 1 1 calc R U . . .
C38 C 0.1129(14) 0.2750(4) 0.7398(13) 0.040(3) Uani 1 1 d . . . . .
H38 H 0.091778 0.249974 0.661411 0.048 Uiso 1 1 calc R U . . .
C39 C 0.1717(15) 0.3193(4) 0.7169(13) 0.035(3) Uani 1 1 d . . . . .
H39 H 0.187759 0.324374 0.620761 0.042 Uiso 1 1 calc R U . . .
C40 C 0.4547(13) 0.3984(3) 0.8113(11) 0.024(2) Uani 1 1 d . . . . .
C41 C 0.5249(13) 0.4350(3) 0.7505(11) 0.028(2) Uani 1 1 d . . . . .
H41 H 0.459693 0.462490 0.698064 0.033 Uiso 1 1 calc R U . . .
C42 C 0.6848(14) 0.4315(4) 0.7655(12) 0.032(2) Uani 1 1 d . . . . .
H42 H 0.730322 0.456685 0.725294 0.038 Uiso 1 1 calc R U . . .
C43 C 0.7815(14) 0.3907(4) 0.8404(13) 0.039(3) Uani 1 1 d . . . . .
H43 H 0.891673 0.387489 0.848742 0.047 Uiso 1 1 calc R U . . .
C44 C 0.7140(13) 0.3553(4) 0.9018(13) 0.036(2) Uani 1 1 d . . . . .
H44 H 0.779488 0.327940 0.954981 0.043 Uiso 1 1 calc R U . . .
C45 C 0.5529(13) 0.3591(3) 0.8871(12) 0.028(2) Uani 1 1 d . . . . .
H45 H 0.508936 0.334223 0.930039 0.034 Uiso 1 1 calc R U . . .
C46 C 0.3791(12) 0.5418(3) 0.5122(11) 0.026(2) Uani 1 1 d . . . . .
H46 H 0.479348 0.543771 0.609429 0.032 Uiso 1 1 calc R U . . .
C47 C 0.3884(13) 0.5417(3) 0.3641(12) 0.032(3) Uani 1 1 d . . . . .
H47 H 0.493187 0.544114 0.359280 0.039 Uiso 1 1 calc R U . . .
C48 C 0.2427(15) 0.5380(3) 0.2227(12) 0.037(3) Uani 1 1 d . . . . .
H48 H 0.246344 0.537731 0.119330 0.044 Uiso 1 1 calc R U . . .
C49 C 0.0914(14) 0.5345(3) 0.2331(12) 0.034(2) Uani 1 1 d . . . . .
H49 H -0.010170 0.531599 0.137661 0.041 Uiso 1 1 calc R U . . .
C50 C 0.0919(14) 0.5355(3) 0.3852(11) 0.030(2) Uani 1 1 d . . . . .
H50 H -0.011550 0.533542 0.393021 0.036 Uiso 1 1 calc R U . . .

loop_
_atom_site_aniso_label
_atom_site_aniso_U_11
_atom_site_aniso_U_22
_atom_site_aniso_U_33
_atom_site_aniso_U_23
_atom_site_aniso_U_13
_atom_site_aniso_U_12
I1 0.0274(3) 0.0264(2) 0.0286(3) -0.0012(4) 0.0098(2) -0.0007(4)
Ni1 0.0249(7) 0.0212(8) 0.0171(7) 0.0005(8) 0.0041(5) 0.0000(10)
O1 0.033(4) 0.029(3) 0.017(3) 0.001(3) -0.002(3) -0.008(3)
O2 0.027(4) 0.030(3) 0.023(4) 0.005(3) 0.000(3) 0.003(3)
N1 0.034(5) 0.018(3) 0.016(4) 0.002(3) 0.003(3) -0.004(4)
N2 0.027(5) 0.020(4) 0.018(4) -0.001(3) 0.007(3) 0.000(4)
N3 0.028(4) 0.018(4) 0.021(4) 0.000(2) 0.007(3) -0.001(3)
C1 0.033(6) 0.017(4) 0.020(5) 0.000(3) 0.008(4) -0.005(5)
C2 0.028(6) 0.028(5) 0.022(5) -0.006(4) 0.005(4) -0.006(5)
C3 0.024(5) 0.028(5) 0.015(5) -0.011(4) 0.006(4) -0.005(4)
C4 0.030(5) 0.045(8) 0.017(4) -0.007(5) 0.000(3) -0.002(6)
C5 0.028(6) 0.023(4) 0.019(5) -0.002(4) 0.003(4) 0.005(4)
C6 0.035(6) 0.027(5) 0.025(6) -0.003(4) 0.008(4) -0.002(5)
C7 0.023(5) 0.026(5) 0.017(5) 0.000(4) 0.001(4) 0.004(5)
C8 0.032(6) 0.019(5) 0.016(5) -0.003(4) 0.007(4) -0.001(5)
C9 0.026(5) 0.024(5) 0.019(5) -0.002(4) 0.006(4) -0.001(5)
C10 0.030(6) 0.025(5) 0.026(6) -0.001(4) 0.007(4) 0.000(5)
C11 0.040(6) 0.031(5) 0.030(6) -0.009(4) 0.011(5) 0.004(5)
C12 0.041(7) 0.032(5) 0.017(5) -0.001(4) 0.008(4) 0.005(5)
C13 0.041(7) 0.030(5) 0.025(6) 0.003(4) 0.014(5) 0.005(5)
C14 0.028(6) 0.021(4) 0.025(6) 0.001(4) 0.005(4) 0.006(5)
C15 0.028(6) 0.022(5) 0.019(6) 0.002(4) 0.007(5) -0.001(5)
C16 0.028(6) 0.020(4) 0.027(5) 0.000(4) 0.010(4) 0.005(4)
C17 0.036(6) 0.026(5) 0.026(6) -0.003(4) 0.011(5) 0.001(5)
C18 0.021(6) 0.036(6) 0.026(6) 0.004(4) -0.001(5) 0.002(5)
C19 0.037(6) 0.034(5) 0.025(6) 0.007(4) 0.017(5) 0.011(5)
C20 0.033(6) 0.026(5) 0.026(6) 0.002(4) 0.007(4) -0.003(5)
C21 0.037(6) 0.022(4) 0.019(5) -0.002(4) 0.007(4) -0.004(5)
C22 0.043(7) 0.029(5) 0.036(6) 0.007(4) 0.017(5) 0.001(5)
C23 0.065(9) 0.025(5) 0.054(8) 0.008(5) 0.027(7) 0.007(6)
C24 0.058(8) 0.025(5) 0.033(6) 0.002(4) 0.013(5) -0.009(6)
C25 0.044(7) 0.034(5) 0.025(6) -0.002(4) 0.008(5) -0.014(5)
C26 0.033(6) 0.032(5) 0.024(5) -0.007(4) 0.009(4) -0.005(5)
C27 0.032(6) 0.018(4) 0.022(6) 0.007(4) 0.011(4) 0.007(5)
C28 0.034(6) 0.019(5) 0.023(6) -0.001(4) 0.009(5) 0.001(5)
C29 0.034(6) 0.027(5) 0.034(6) -0.001(4) 0.015(5) 0.006(5)
C30 0.046(7) 0.041(6) 0.027(6) -0.003(4) 0.017(5) 0.000(6)
C31 0.037(7) 0.028(5) 0.024(6) 0.001(4) 0.005(5) -0.005(5)
C32 0.025(6) 0.024(5) 0.030(6) 0.002(4) 0.007(5) -0.001(5)
C33 0.034(6) 0.018(4) 0.022(5) 0.000(4) 0.010(5) 0.000(5)
C34 0.017(5) 0.027(5) 0.025(5) 0.004(4) 0.003(4) 0.004(4)
C35 0.028(6) 0.032(5) 0.032(6) 0.001(4) 0.011(4) 0.004(5)
C36 0.030(6) 0.041(6) 0.033(6) 0.012(4) 0.012(5) 0.005(5)
C37 0.031(6) 0.026(5) 0.040(6) 0.004(4) 0.008(5) -0.002(5)
C38 0.039(7) 0.032(5) 0.045(7) -0.004(5) 0.013(5) -0.007(6)
C39 0.043(7) 0.033(5) 0.032(6) -0.002(4) 0.018(5) 0.000(5)
C40 0.033(6) 0.021(4) 0.018(5) -0.001(3) 0.010(4) 0.000(5)
C41 0.032(6) 0.024(5) 0.027(6) 0.001(4) 0.011(5) 0.003(5)
C42 0.033(6) 0.026(5) 0.041(6) 0.002(4) 0.022(5) 0.000(5)
C43 0.024(6) 0.047(6) 0.040(7) 0.009(5) 0.007(5) -0.003(5)
C44 0.028(6) 0.038(6) 0.037(6) 0.006(4) 0.010(5) 0.005(5)
C45 0.027(6) 0.028(5) 0.031(6) 0.000(4) 0.013(4) -0.006(5)
C46 0.039(6) 0.017(5) 0.022(5) 0.001(3) 0.012(4) 0.004(4)
C47 0.038(6) 0.027(6) 0.036(6) 0.003(4) 0.019(4) 0.007(5)
C48 0.060(8) 0.026(5) 0.022(5) 0.001(3) 0.015(5) 0.004(5)
C49 0.040(7) 0.030(5) 0.024(6) -0.002(4) 0.006(4) 0.000(5)
C50 0.045(7) 0.020(4) 0.016(5) -0.003(3) 0.003(4) 0.000(4)

loop_
_atom_type_symbol
_atom_type_description
_atom_type_scat_dispersion_real
_atom_type_scat_dispersion_imag
_atom_type_scat_source
C C 0.0181 0.0091 'International Tables Vol C Tables 4.2.6.8 and 6.1.1.4'
H H 0.0000 0.0000 'International Tables Vol C Tables 4.2.6.8 and 6.1.1.4'
I I -0.3257 6.8362 'International Tables Vol C Tables 4.2.6.8 and 6.1.1.4'
N N 0.0311 0.0180 'International Tables Vol C Tables 4.2.6.8 and 6.1.1.4'
Ni Ni -3.0029 0.5091 'International Tables Vol C Tables 4.2.6.8 and 6.1.1.4'
O O 0.0492 0.0322 'International Tables Vol C Tables 4.2.6.8 and 6.1.1.4'

loop_
_geom_angle_atom_site_label_1
_geom_angle_atom_site_label_2
_geom_angle_atom_site_label_3
_geom_angle
_geom_angle_site_symmetry_1
_geom_angle_site_symmetry_3
_geom_angle_publ_flag
N2 Ni1 N1 97.9(3) . . ?
N2 Ni1 N3 112.0(3) . . ?
N1 Ni1 N3 96.4(3) . . ?
N2 Ni1 I1 105.6(2) . . ?
N1 Ni1 I1 129.7(3) . . ?
N3 Ni1 I1 114.1(2) . . ?
C3 O1 C2 107.5(7) . . ?
C5 O2 C6 107.5(7) . . ?
C3 N1 C1 107.2(8) . . ?
C3 N1 Ni1 119.7(6) . . ?
C1 N1 Ni1 133.0(6) . . ?
C5 N2 C7 108.7(7) . . ?
C5 N2 Ni1 117.5(6) . . ?
C7 N2 Ni1 132.2(6) . . ?
C46 N3 C50 118.6(8) . . ?
C46 N3 Ni1 119.9(6) . . ?
C50 N3 Ni1 121.2(7) . . ?
N1 C1 C2 103.2(7) . . ?
N1 C1 C8 114.0(8) . . ?
C2 C1 C8 114.4(7) . . ?
N1 C1 H1 108.3 . . ?
C2 C1 H1 108.3 . . ?
C8 C1 H1 108.3 . . ?
O1 C2 C1 104.5(7) . . ?
O1 C2 H2A 110.8 . . ?
C1 C2 H2A 110.8 . . ?
O1 C2 H2B 110.8 . . ?
C1 C2 H2B 110.8 . . ?
H2A C2 H2B 108.9 . . ?
N1 C3 O1 116.0(8) . . ?
N1 C3 C4 128.9(9) . . ?
O1 C3 C4 115.1(8) . . ?
C5 C4 C3 123.3(8) . . ?
C5 C4 H4 118.4 . . ?
C3 C4 H4 118.4 . . ?
N2 C5 O2 114.7(8) . . ?
N2 C5 C4 131.5(9) . . ?
O2 C5 C4 113.9(8) . . ?
O2 C6 C7 105.7(7) . . ?
O2 C6 H6A 110.6 . . ?
C7 C6 H6A 110.6 . . ?
O2 C6 H6B 110.6 . . ?
C7 C6 H6B 110.6 . . ?
H6A C6 H6B 108.7 . . ?
N2 C7 C6 101.6(7) . . ?
N2 C7 C27 114.7(8) . . ?
C6 C7 C27 111.4(8) . . ?
N2 C7 H7 109.6 . . ?
C6 C7 H7 109.6 . . ?
C27 C7 H7 109.6 . . ?
C9 C8 C15 112.5(9) . . ?
C9 C8 C21 111.0(7) . . ?
C15 C8 C21 103.8(8) . . ?
C9 C8 C1 107.9(8) . . ?
C15 C8 C1 112.4(7) . . ?
C21 C8 C1 109.3(8) . . ?
C14 C9 C10 116.9(9) . . ?
C14 C9 C8 120.9(9) . . ?
C10 C9 C8 122.2(9) . . ?
C11 C10 C9 121.2(10) . . ?
C11 C10 H10 119.4 . . ?
C9 C10 H10 119.4 . . ?
C10 C11 C12 121.1(9) . . ?
C10 C11 H11 119.4 . . ?
C12 C11 H11 119.4 . . ?
C11 C12 C13 118.5(10) . . ?
C11 C12 H12 120.8 . . ?
C13 C12 H12 120.8 . . ?
C14 C13 C12 121.2(10) . . ?
C14 C13 H13 119.4 . . ?
C12 C13 H13 119.4 . . ?
C13 C14 C9 121.0(9) . . ?
C13 C14 H14 119.5 . . ?
C9 C14 H14 119.5 . . ?
C20 C15 C16 118.0(11) . . ?
C20 C15 C8 121.9(10) . . ?
C16 C15 C8 119.8(10) . . ?
C17 C16 C15 120.8(10) . . ?
C17 C16 H16 119.6 . . ?
C15 C16 H16 119.6 . . ?
C18 C17 C16 120.3(9) . . ?
C18 C17 H17 119.9 . . ?
C16 C17 H17 119.9 . . ?
C17 C18 C19 119.4(10) . . ?
C17 C18 H18 120.3 . . ?
C19 C18 H18 120.3 . . ?
C18 C19 C20 120.0(11) . . ?
C18 C19 H19 120.0 . . ?
C20 C19 H19 120.0 . . ?
C15 C20 C19 121.4(10) . . ?
C15 C20 H20 119.3 . . ?
C19 C20 H20 119.3 . . ?
C26 C21 C22 118.2(9) . . ?
C26 C21 C8 123.8(9) . . ?
C22 C21 C8 118.0(9) . . ?
C23 C22 C21 121.9(11) . . ?
C23 C22 H22 119.1 . . ?
C21 C22 H22 119.1 . . ?
C22 C23 C24 119.6(11) . . ?
C22 C23 H23 120.2 . . ?
C24 C23 H23 120.2 . . ?
C25 C24 C23 119.4(10) . . ?
C25 C24 H24 120.3 . . ?
C23 C24 H24 120.3 . . ?
C24 C25 C26 120.8(11) . . ?
C24 C25 H25 119.6 . . ?
C26 C25 H25 119.6 . . ?
C21 C26 C25 120.1(10) . . ?
C21 C26 H26 120.0 . . ?
C25 C26 H26 120.0 . . ?
C40 C27 C34 110.3(7) . . ?
C40 C27 C28 112.4(8) . . ?
C34 C27 C28 104.7(8) . . ?
C40 C27 C7 108.9(8) . . ?
C34 C27 C7 109.7(8) . . ?
C28 C27 C7 110.9(8) . . ?
C33 C28 C29 118.8(10) . . ?
C33 C28 C27 119.1(10) . . ?
C29 C28 C27 121.4(10) . . ?
C30 C29 C28 119.2(10) . . ?
C30 C29 H29 120.4 . . ?
C28 C29 H29 120.4 . . ?
C31 C30 C29 121.4(10) . . ?
C31 C30 H30 119.3 . . ?
C29 C30 H30 119.3 . . ?
C30 C31 C32 119.5(10) . . ?
C30 C31 H31 120.2 . . ?
C32 C31 H31 120.2 . . ?
C31 C32 C33 119.2(11) . . ?
C31 C32 H32 120.4 . . ?
C33 C32 H32 120.4 . . ?
C28 C33 C32 121.7(10) . . ?
C28 C33 H33 119.2 . . ?
C32 C33 H33 119.2 . . ?
C39 C34 C35 117.1(9) . . ?
C39 C34 C27 118.6(9) . . ?
C35 C34 C27 124.3(8) . . ?
C34 C35 C36 121.1(9) . . ?
C34 C35 H35 119.5 . . ?
C36 C35 H35 119.5 . . ?
C37 C36 C35 119.9(10) . . ?
C37 C36 H36 120.1 . . ?
C35 C36 H36 120.1 . . ?
C36 C37 C38 119.4(10) . . ?
C36 C37 H37 120.3 . . ?
C38 C37 H37 120.3 . . ?
C37 C38 C39 120.2(10) . . ?
C37 C38 H38 119.9 . . ?
C39 C38 H38 119.9 . . ?
C34 C39 C38 122.3(10) . . ?
C34 C39 H39 118.8 . . ?
C38 C39 H39 118.8 . . ?
C45 C40 C41 117.9(9) . . ?
C45 C40 C27 123.6(9) . . ?
C41 C40 C27 118.5(8) . . ?
C42 C41 C40 121.3(9) . . ?
C42 C41 H41 119.3 . . ?
C40 C41 H41 119.3 . . ?
C41 C42 C43 119.9(10) . . ?
C41 C42 H42 120.1 . . ?
C43 C42 H42 120.1 . . ?
C44 C43 C42 118.9(11) . . ?
C44 C43 H43 120.6 . . ?
C42 C43 H43 120.6 . . ?
C43 C44 C45 121.0(10) . . ?
C43 C44 H44 119.5 . . ?
C45 C44 H44 119.5 . . ?
C40 C45 C44 121.0(9) . . ?
C40 C45 H45 119.5 . . ?
C44 C45 H45 119.5 . . ?
N3 C46 C47 122.1(9) . . ?
N3 C46 H46 118.9 . . ?
C47 C46 H46 118.9 . . ?
C46 C47 C48 119.0(10) . . ?
C46 C47 H47 120.5 . . ?
C48 C47 H47 120.5 . . ?
C47 C48 C49 119.4(10) . . ?
C47 C48 H48 120.3 . . ?
C49 C48 H48 120.3 . . ?
C50 C49 C48 118.3(10) . . ?
C50 C49 H49 120.8 . . ?
C48 C49 H49 120.8 . . ?
N3 C50 C49 122.6(11) . . ?
N3 C50 H50 118.7 . . ?
C49 C50 H50 118.7 . . ?

loop_
_geom_bond_atom_site_label_1
_geom_bond_atom_site_label_2
_geom_bond_distance
_geom_bond_site_symmetry_2
_geom_bond_publ_flag
I1 Ni1 2.5991(15) . ?
Ni1 N2 1.983(7) . ?
Ni1 N1 1.998(8) . ?
Ni1 N3 2.018(8) . ?
O1 C3 1.343(11) . ?
O1 C2 1.448(10) . ?
O2 C5 1.365(11) . ?
O2 C6 1.440(11) . ?
N1 C3 1.319(12) . ?
N1 C1 1.495(10) . ?
N2 C5 1.330(12) . ?
N2 C7 1.501(11) . ?
N3 C46 1.339(12) . ?
N3 C50 1.348(12) . ?
C1 C2 1.536(13) . ?
C1 C8 1.582(13) . ?
C1 H1 1.0000 . ?
C2 H2A 0.9900 . ?
C2 H2B 0.9900 . ?
C3 C4 1.403(13) . ?
C4 C5 1.383(14) . ?
C4 H4 0.9500 . ?
C6 C7 1.554(12) . ?
C6 H6A 0.9900 . ?
C6 H6B 0.9900 . ?
C7 C27 1.579(13) . ?
C7 H7 1.0000 . ?
C8 C9 1.527(13) . ?
C8 C15 1.559(14) . ?
C8 C21 1.576(12) . ?
C9 C14 1.404(13) . ?
C9 C10 1.413(13) . ?
C10 C11 1.374(13) . ?
C10 H10 0.9500 . ?
C11 C12 1.383(15) . ?
C11 H11 0.9500 . ?
C12 C13 1.388(13) . ?
C12 H12 0.9500 . ?
C13 C14 1.377(14) . ?
C13 H13 0.9500 . ?
C14 H14 0.9500 . ?
C15 C20 1.371(16) . ?
C15 C16 1.401(14) . ?
C16 C17 1.397(14) . ?
C16 H16 0.9500 . ?
C17 C18 1.372(15) . ?
C17 H17 0.9500 . ?
C18 C19 1.387(15) . ?
C18 H18 0.9500 . ?
C19 C20 1.398(14) . ?
C19 H19 0.9500 . ?
C20 H20 0.9500 . ?
C21 C26 1.390(14) . ?
C21 C22 1.393(14) . ?
C22 C23 1.380(13) . ?
C22 H22 0.9500 . ?
C23 C24 1.388(17) . ?
C23 H23 0.9500 . ?
C24 C25 1.382(15) . ?
C24 H24 0.9500 . ?
C25 C26 1.398(13) . ?
C25 H25 0.9500 . ?
C26 H26 0.9500 . ?
C27 C40 1.529(14) . ?
C27 C34 1.561(13) . ?
C27 C28 1.569(14) . ?
C28 C33 1.375(15) . ?
C28 C29 1.407(15) . ?
C29 C30 1.398(14) . ?
C29 H29 0.9500 . ?
C30 C31 1.372(15) . ?
C30 H30 0.9500 . ?
C31 C32 1.393(15) . ?
C31 H31 0.9500 . ?
C32 C33 1.396(14) . ?
C32 H32 0.9500 . ?
C33 H33 0.9500 . ?
C34 C39 1.374(13) . ?
C34 C35 1.384(13) . ?
C35 C36 1.413(14) . ?
C35 H35 0.9500 . ?
C36 C37 1.362(14) . ?
C36 H36 0.9500 . ?
C37 C38 1.377(15) . ?
C37 H37 0.9500 . ?
C38 C39 1.378(14) . ?
C38 H38 0.9500 . ?
C39 H39 0.9500 . ?
C40 C45 1.377(13) . ?
C40 C41 1.413(13) . ?
C41 C42 1.367(15) . ?
C41 H41 0.9500 . ?
C42 C43 1.403(14) . ?
C42 H42 0.9500 . ?
C43 C44 1.378(14) . ?
C43 H43 0.9500 . ?
C44 C45 1.380(14) . ?
C44 H44 0.9500 . ?
C45 H45 0.9500 . ?
C46 C47 1.378(13) . ?
C46 H46 0.9500 . ?
C47 C48 1.383(14) . ?
C47 H47 0.9500 . ?
C48 C49 1.386(16) . ?
C48 H48 0.9500 . ?
C49 C50 1.375(13) . ?
C49 H49 0.9500 . ?
C50 H50 0.9500 . ?

loop_
_geom_torsion_atom_site_label_1
_geom_torsion_atom_site_label_2
_geom_torsion_atom_site_label_3
_geom_torsion_atom_site_label_4
_geom_torsion
_geom_torsion_site_symmetry_1
_geom_torsion_site_symmetry_2
_geom_torsion_site_symmetry_3
_geom_torsion_site_symmetry_4
_geom_torsion_publ_flag
C3 N1 C1 C2 5.4(10) . . . . ?
Ni1 N1 C1 C2 -170.5(7) . . . . ?
C3 N1 C1 C8 -119.3(9) . . . . ?
Ni1 N1 C1 C8 64.8(10) . . . . ?
C3 O1 C2 C1 12.3(10) . . . . ?
N1 C1 C2 O1 -10.6(9) . . . . ?
C8 C1 C2 O1 113.8(8) . . . . ?
C1 N1 C3 O1 2.5(11) . . . . ?
Ni1 N1 C3 O1 179.0(6) . . . . ?
C1 N1 C3 C4 -179.1(10) . . . . ?
Ni1 N1 C3 C4 -2.6(14) . . . . ?
C2 O1 C3 N1 -9.9(11) . . . . ?
C2 O1 C3 C4 171.5(8) . . . . ?
N1 C3 C4 C5 7.0(17) . . . . ?
O1 C3 C4 C5 -174.6(9) . . . . ?
C7 N2 C5 O2 1.7(12) . . . . ?
Ni1 N2 C5 O2 168.7(6) . . . . ?
C7 N2 C5 C4 -178.7(11) . . . . ?
Ni1 N2 C5 C4 -11.7(15) . . . . ?
C6 O2 C5 N2 -10.3(11) . . . . ?
C6 O2 C5 C4 170.1(8) . . . . ?
C3 C4 C5 N2 1.7(18) . . . . ?
C3 C4 C5 O2 -178.7(9) . . . . ?
C5 O2 C6 C7 13.8(10) . . . . ?
C5 N2 C7 C6 6.8(10) . . . . ?
Ni1 N2 C7 C6 -157.6(7) . . . . ?
C5 N2 C7 C27 -113.6(9) . . . . ?
Ni1 N2 C7 C27 82.1(11) . . . . ?
O2 C6 C7 N2 -12.3(10) . . . . ?
O2 C6 C7 C27 110.3(9) . . . . ?
N1 C1 C8 C9 58.7(10) . . . . ?
C2 C1 C8 C9 -59.7(10) . . . . ?
N1 C1 C8 C15 -65.8(10) . . . . ?
C2 C1 C8 C15 175.7(8) . . . . ?
N1 C1 C8 C21 179.5(7) . . . . ?
C2 C1 C8 C21 61.0(10) . . . . ?
C15 C8 C9 C14 43.8(12) . . . . ?
C21 C8 C9 C14 159.6(9) . . . . ?
C1 C8 C9 C14 -80.7(11) . . . . ?
C15 C8 C9 C10 -138.9(9) . . . . ?
C21 C8 C9 C10 -23.1(13) . . . . ?
C1 C8 C9 C10 96.6(10) . . . . ?
C14 C9 C10 C11 -3.9(14) . . . . ?
C8 C9 C10 C11 178.7(9) . . . . ?
C9 C10 C11 C12 1.1(15) . . . . ?
C10 C11 C12 C13 1.3(16) . . . . ?
C11 C12 C13 C14 -0.8(16) . . . . ?
C12 C13 C14 C9 -2.1(16) . . . . ?
C10 C9 C14 C13 4.4(14) . . . . ?
C8 C9 C14 C13 -178.2(9) . . . . ?
C9 C8 C15 C20 25.8(13) . . . . ?
C21 C8 C15 C20 -94.3(11) . . . . ?
C1 C8 C15 C20 147.8(9) . . . . ?
C9 C8 C15 C16 -160.3(8) . . . . ?
C21 C8 C15 C16 79.7(10) . . . . ?
C1 C8 C15 C16 -38.3(12) . . . . ?
C20 C15 C16 C17 -1.8(14) . . . . ?
C8 C15 C16 C17 -176.0(9) . . . . ?
C15 C16 C17 C18 1.1(15) . . . . ?
C16 C17 C18 C19 1.0(16) . . . . ?
C17 C18 C19 C20 -2.3(16) . . . . ?
C16 C15 C20 C19 0.5(14) . . . . ?
C8 C15 C20 C19 174.5(9) . . . . ?
C18 C19 C20 C15 1.5(15) . . . . ?
C9 C8 C21 C26 119.7(10) . . . . ?
C15 C8 C21 C26 -119.3(10) . . . . ?
C1 C8 C21 C26 0.8(13) . . . . ?
C9 C8 C21 C22 -60.4(12) . . . . ?
C15 C8 C21 C22 60.6(11) . . . . ?
C1 C8 C21 C22 -179.3(8) . . . . ?
C26 C21 C22 C23 0.5(16) . . . . ?
C8 C21 C22 C23 -179.4(10) . . . . ?
C21 C22 C23 C24 1.0(18) . . . . ?
C22 C23 C24 C25 -1.5(18) . . . . ?
C23 C24 C25 C26 0.6(16) . . . . ?
C22 C21 C26 C25 -1.4(14) . . . . ?
C8 C21 C26 C25 178.4(8) . . . . ?
C24 C25 C26 C21 0.9(15) . . . . ?
N2 C7 C27 C40 59.7(10) . . . . ?
C6 C7 C27 C40 -55.1(10) . . . . ?
N2 C7 C27 C34 -179.6(8) . . . . ?
C6 C7 C27 C34 65.7(11) . . . . ?
N2 C7 C27 C28 -64.5(11) . . . . ?
C6 C7 C27 C28 -179.2(8) . . . . ?
C40 C27 C28 C33 -167.7(9) . . . . ?
C34 C27 C28 C33 72.6(11) . . . . ?
C7 C27 C28 C33 -45.6(12) . . . . ?
C40 C27 C28 C29 22.4(13) . . . . ?
C34 C27 C28 C29 -97.3(11) . . . . ?
C7 C27 C28 C29 144.5(10) . . . . ?
C33 C28 C29 C30 -0.5(14) . . . . ?
C27 C28 C29 C30 169.5(9) . . . . ?
C28 C29 C30 C31 1.1(15) . . . . ?
C29 C30 C31 C32 0.8(15) . . . . ?
C30 C31 C32 C33 -3.3(15) . . . . ?
C29 C28 C33 C32 -2.1(15) . . . . ?
C27 C28 C33 C32 -172.3(9) . . . . ?
C31 C32 C33 C28 4.0(15) . . . . ?
C40 C27 C34 C39 -71.3(12) . . . . ?
C28 C27 C34 C39 49.8(12) . . . . ?
C7 C27 C34 C39 168.8(9) . . . . ?
C40 C27 C34 C35 108.9(10) . . . . ?
C28 C27 C34 C35 -130.0(10) . . . . ?
C7 C27 C34 C35 -11.0(13) . . . . ?
C39 C34 C35 C36 0.8(15) . . . . ?
C27 C34 C35 C36 -179.3(9) . . . . ?
C34 C35 C36 C37 -1.5(16) . . . . ?
C35 C36 C37 C38 2.1(16) . . . . ?
C36 C37 C38 C39 -2.1(17) . . . . ?
C35 C34 C39 C38 -0.9(16) . . . . ?
C27 C34 C39 C38 179.3(10) . . . . ?
C37 C38 C39 C34 1.5(18) . . . . ?
C34 C27 C40 C45 -14.7(13) . . . . ?
C28 C27 C40 C45 -131.1(9) . . . . ?
C7 C27 C40 C45 105.6(10) . . . . ?
C34 C27 C40 C41 166.5(8) . . . . ?
C28 C27 C40 C41 50.1(11) . . . . ?
C7 C27 C40 C41 -73.2(10) . . . . ?
C45 C40 C41 C42 0.3(14) . . . . ?
C27 C40 C41 C42 179.1(9) . . . . ?
C40 C41 C42 C43 1.0(15) . . . . ?
C41 C42 C43 C44 -1.8(16) . . . . ?
C42 C43 C44 C45 1.5(16) . . . . ?
C41 C40 C45 C44 -0.6(14) . . . . ?
C27 C40 C45 C44 -179.4(9) . . . . ?
C43 C44 C45 C40 -0.2(16) . . . . ?
C50 N3 C46 C47 1.2(12) . . . . ?
Ni1 N3 C46 C47 -172.2(6) . . . . ?
N3 C46 C47 C48 -1.1(12) . . . . ?
C46 C47 C48 C49 0.1(13) . . . . ?
C47 C48 C49 C50 0.7(14) . . . . ?
C46 N3 C50 C49 -0.4(12) . . . . ?
Ni1 N3 C50 C49 173.0(6) . . . . ?
C48 C49 C50 N3 -0.6(13) . . . . ?
